data_4105752
loop_
_publ_author_name
'Damian P. Hruszkewycz'
'Jianguo Wu'
'Nilay Hazari'
'Christopher D. Incarvito'

_publ_contact_author
;
 Dr N. Hazari           
 The Department of Chemistry 
 Yale University 
 P. O. Box 208107 
 New Haven 
 Connecticut 06520 USA.
;
_publ_contact_author_email nilay.hazari@yale.edu
_publ_contact_author_fax '+1 203 432 6144'
_publ_contact_author_phone '+1 203 432 0885'
_publ_section_title
;
 Palladium(I)-Bridging Allyl Dimers for the Catalytic Functionalization of
 CO2
;
_journal_name_full 'Journal of the American Chemical Society'
_journal_page_first 3280
_journal_page_last 3283
_journal_paper_doi 10.1021/ja110708k
_journal_volume 133
_journal_year 2011
_chemical_formula_moiety 'C18 H40 P2 Pd2 '
_chemical_formula_sum 'C18 H40 P2 Pd2'
_chemical_formula_weight 531.26
_space_group_IT_number 14
_symmetry_cell_setting monoclinic
_symmetry_Int_Tables_number 14
_symmetry_space_group_name_Hall '-P 2ybc'
_symmetry_space_group_name_H-M 'P 1 21/c 1'
_cell_angle_alpha 90.0000
_cell_angle_beta 110.013(3)
_cell_angle_gamma 90.0000
_cell_formula_units_Z 4
_cell_length_a 13.218(2)
_cell_length_b 10.4537(16)
_cell_length_c 17.730(3)
_cell_measurement_reflns_used 20515
_cell_measurement_temperature 223.1
_cell_measurement_theta_max 27.7
_cell_measurement_theta_min 3.1
_cell_volume 2301.9(6)
_computing_cell_refinement PROCESS-AUTO
_computing_data_collection PROCESS-AUTO
_computing_data_reduction CrystalStructure
_computing_publication_material 'CrystalStructure 3.8'
_computing_structure_refinement SHELXL
_computing_structure_solution SHELXS97
_diffrn_detector_area_resol_mean 6.85
_diffrn_measured_fraction_theta_full 0.997
_diffrn_measured_fraction_theta_max 0.997
_diffrn_measurement_device_type 'Rigaku SCXmini'
_diffrn_measurement_method \w
_diffrn_radiation_type 'Mo K\a'
_diffrn_radiation_wavelength 0.71075
_diffrn_reflns_av_R_equivalents 0.054
_diffrn_reflns_limit_h_max 17
_diffrn_reflns_limit_h_min -17
_diffrn_reflns_limit_k_max 13
_diffrn_reflns_limit_k_min -13
_diffrn_reflns_limit_l_max 22
_diffrn_reflns_limit_l_min -22
_diffrn_reflns_number 23306
_diffrn_reflns_theta_full 27.48
_diffrn_reflns_theta_max 27.48
_exptl_absorpt_coefficient_mu 1.699
_exptl_absorpt_correction_T_max 0.844
_exptl_absorpt_correction_T_min 0.648
_exptl_absorpt_correction_type multi-scan
_exptl_absorpt_process_details 'Jacobson, R. (1998) Private communication'
_exptl_crystal_colour paleYellow
_exptl_crystal_density_diffrn 1.533
_exptl_crystal_description block
_exptl_crystal_F_000 1080.00
_exptl_crystal_size_max 0.20
_exptl_crystal_size_mid 0.10
_exptl_crystal_size_min 0.10
_refine_diff_density_max 0.73
_refine_diff_density_min -0.39
_refine_ls_extinction_method none
_refine_ls_goodness_of_fit_ref 1.107
_refine_ls_hydrogen_treatment refall
_refine_ls_number_parameters 240
_refine_ls_number_reflns 5256
_refine_ls_R_factor_gt 0.0472
_refine_ls_shift/su_max 0.0010
_refine_ls_structure_factor_coef Fsqd
_refine_ls_weighting_details 'w = 1/[\s^2^(Fo^2^)+(0.0307P)^2^+1.8048P] where P=(Fo^2^+2Fc^2^)/3'
_refine_ls_weighting_scheme calc
_refine_ls_wR_factor_ref 0.0894
_reflns_number_gt 4181
_reflns_number_total 5256
_reflns_threshold_expression F^2^>2.0\s(F^2^)
_cod_data_source_file ja110708k_si_002_2.cif
_cod_data_source_block COMPOUND_2
_cod_original_formula_sum 'C18 H40 P2 Pd2 '
_cod_database_code 4105752

loop_
_symmetry_equiv_pos_site_id
_symmetry_equiv_pos_as_xyz
1 +X,+Y,+Z
2 -X,1/2+Y,1/2-Z
3 -X,-Y,-Z
4 +X,1/2-Y,1/2+Z

loop_
_atom_site_label
_atom_site_type_symbol
_atom_site_fract_x
_atom_site_fract_y
_atom_site_fract_z
_atom_site_U_iso_or_equiv
_atom_site_adp_type
_atom_site_occupancy
_atom_site_symmetry_multiplicity
_atom_site_calc_flag
_atom_site_refinement_flags
Pd(1) Pd 0.64997(3) 0.11374(3) 0.466747(19) 0.03930(10) Uani 1.00 1 d .
Pd(2) Pd 0.74683(3) -0.09234(3) 0.554839(19) 0.04041(11) Uani 1.00 1 d .
P(1) P 0.61500(9) 0.26334(11) 0.36920(7) 0.0436(2) Uani 1.00 1 d .
P(2) P 0.88491(10) -0.22908(11) 0.60654(7) 0.0468(2) Uani 1.00 1 d .
C(1) C 0.5567(5) -0.0252(5) 0.3870(3) 0.0575(13) Uani 1.00 1 d .
C(2) C 0.5769(3) -0.1204(4) 0.4457(2) 0.0482(11) Uani 1.00 1 d .
C(3) C 0.6537(4) -0.2166(5) 0.4590(3) 0.0599(13) Uani 1.00 1 d .
C(4) C 0.7395(5) 0.2391(5) 0.5625(3) 0.0582(13) Uani 1.00 1 d .
C(5) C 0.7363(3) 0.1361(4) 0.6115(2) 0.0466(10) Uani 1.00 1 d .
C(6) C 0.8190(4) 0.0465(5) 0.6443(3) 0.0551(12) Uani 1.00 1 d .
C(7) C 0.6077(4) 0.2068(4) 0.2699(2) 0.0566(12) Uani 1.00 1 d .
C(8) C 0.7091(4) 0.1443(5) 0.2679(3) 0.0775(16) Uani 1.00 1 d .
C(9) C 0.7116(4) 0.3948(4) 0.3890(2) 0.0556(12) Uani 1.00 1 d .
C(10) C 0.6958(4) 0.4978(4) 0.3260(3) 0.0703(15) Uani 1.00 1 d .
C(11) C 0.4843(4) 0.3426(6) 0.3457(3) 0.0776(17) Uani 1.00 1 d .
C(12) C 0.4706(6) 0.4143(7) 0.4102(5) 0.128(3) Uani 1.00 1 d .
C(13) C 0.8669(4) -0.3957(4) 0.5748(3) 0.0623(13) Uani 1.00 1 d .
C(14) C 0.9638(4) -0.4842(4) 0.6057(4) 0.091(2) Uani 1.00 1 d .
C(15) C 0.9422(5) -0.2405(5) 0.7149(3) 0.091(2) Uani 1.00 1 d .
C(16) C 0.8650(7) -0.2929(8) 0.7522(4) 0.152(4) Uani 1.00 1 d .
C(17) C 1.0009(4) -0.1806(5) 0.5791(4) 0.0771(17) Uani 1.00 1 d .
C(18) C 0.9756(6) -0.1696(7) 0.4901(5) 0.120(2) Uani 1.00 1 d .
H(1) H 0.5483 0.1455 0.2505 0.068 Uiso 1.00 1 c R
H(2) H 0.5909 0.2796 0.2328 0.068 Uiso 1.00 1 c R
H(3) H 0.7557 0.2084 0.2575 0.093 Uiso 1.00 1 c R
H(4) H 0.6912 0.0803 0.2257 0.093 Uiso 1.00 1 c R
H(5) H 0.7460 0.1037 0.3192 0.093 Uiso 1.00 1 c R
H(6) H 0.7127 0.4365 0.4387 0.067 Uiso 1.00 1 c R
H(7) H 0.7831 0.3574 0.3993 0.067 Uiso 1.00 1 c R
H(8) H 0.7332 0.4739 0.2896 0.084 Uiso 1.00 1 c R
H(9) H 0.7245 0.5781 0.3520 0.084 Uiso 1.00 1 c R
H(10) H 0.6196 0.5075 0.2961 0.084 Uiso 1.00 1 c R
H(11) H 0.4742 0.4003 0.3002 0.093 Uiso 1.00 1 c R
H(12) H 0.4276 0.2774 0.3287 0.093 Uiso 1.00 1 c R
H(13) H 0.4414 0.3592 0.4417 0.154 Uiso 1.00 1 c R
H(14) H 0.4213 0.4847 0.3886 0.154 Uiso 1.00 1 c R
H(15) H 0.5397 0.4477 0.4441 0.154 Uiso 1.00 1 c R
H(16) H 0.8090 -0.4315 0.5911 0.075 Uiso 1.00 1 c R
H(17) H 0.8420 -0.3974 0.5160 0.075 Uiso 1.00 1 c R
H(18) H 1.0028 -0.4844 0.5683 0.109 Uiso 1.00 1 c R
H(19) H 0.9395 -0.5703 0.6109 0.109 Uiso 1.00 1 c R
H(20) H 1.0107 -0.4545 0.6578 0.109 Uiso 1.00 1 c R
H(21) H 1.0059 -0.2958 0.7293 0.109 Uiso 1.00 1 c R
H(22) H 0.9657 -0.1553 0.7370 0.109 Uiso 1.00 1 c R
H(23) H 0.8240 -0.2233 0.7637 0.182 Uiso 1.00 1 c R
H(24) H 0.9046 -0.3368 0.8017 0.182 Uiso 1.00 1 c R
H(25) H 0.8163 -0.3524 0.7154 0.182 Uiso 1.00 1 c R
H(26) H 1.0272 -0.0979 0.6041 0.093 Uiso 1.00 1 c R
H(27) H 1.0587 -0.2433 0.6006 0.093 Uiso 1.00 1 c R
H(28) H 0.9872 -0.2516 0.4688 0.144 Uiso 1.00 1 c R
H(29) H 1.0222 -0.1059 0.4793 0.144 Uiso 1.00 1 c R
H(30) H 0.9010 -0.1441 0.4648 0.144 Uiso 1.00 1 c R
H(1A) H 0.586(3) -0.035(4) 0.349(2) 0.045(13) Uiso 1.00 1 c .
H(1B) H 0.495(4) 0.018(5) 0.369(3) 0.078(18) Uiso 1.00 1 c .
H(2A) H 0.528(3) -0.134(4) 0.472(2) 0.048(12) Uiso 1.00 1 c .
H(3B) H 0.646(3) -0.297(4) 0.486(2) 0.043(11) Uiso 1.00 1 c .
H(3A) H 0.691(4) -0.224(5) 0.424(3) 0.10(2) Uiso 1.00 1 c .
H(6B) H 0.820(3) 0.001(4) 0.693(2) 0.065(15) Uiso 1.00 1 c .
H(6A) H 0.882(4) 0.073(5) 0.641(3) 0.10(2) Uiso 1.00 1 c .
H(5B) H 0.672(3) 0.129(3) 0.628(2) 0.040(11) Uiso 1.00 1 c .
H(4B) H 0.698(3) 0.314(5) 0.558(2) 0.070(16) Uiso 1.00 1 c .
H(4A) H 0.804(5) 0.263(5) 0.556(3) 0.10(2) Uiso 1.00 1 c .

loop_
_atom_site_aniso_label
_atom_site_aniso_U_11
_atom_site_aniso_U_22
_atom_site_aniso_U_33
_atom_site_aniso_U_12
_atom_site_aniso_U_13
_atom_site_aniso_U_23
Pd(1) 0.03961(19) 0.04095(19) 0.03620(19) 0.00007(14) 0.01150(14) 0.00202(14)
Pd(2) 0.0405(2) 0.04108(19) 0.03938(19) 0.00315(14) 0.01327(15) 0.00161(14)
P(1) 0.0428(6) 0.0461(6) 0.0401(6) 0.0003(5) 0.0118(5) 0.0053(5)
P(2) 0.0458(6) 0.0422(6) 0.0462(6) 0.0058(5) 0.0078(5) -0.0007(5)
C(1) 0.057(3) 0.057(3) 0.053(3) -0.008(2) 0.011(2) 0.004(2)
C(2) 0.041(2) 0.052(2) 0.044(2) -0.012(2) 0.005(2) -0.001(2)
C(3) 0.056(3) 0.053(3) 0.064(3) -0.010(2) 0.012(2) -0.005(2)
C(4) 0.069(3) 0.053(3) 0.045(2) 0.002(2) 0.009(2) -0.005(2)
C(5) 0.051(2) 0.050(2) 0.035(2) 0.001(2) 0.011(2) -0.015(2)
C(6) 0.063(3) 0.055(3) 0.045(2) 0.003(2) 0.014(2) -0.007(2)
C(7) 0.067(3) 0.057(2) 0.038(2) -0.011(2) 0.008(2) 0.004(2)
C(8) 0.101(4) 0.076(3) 0.069(3) -0.010(3) 0.046(3) -0.014(3)
C(9) 0.065(3) 0.049(2) 0.053(2) -0.002(2) 0.019(2) 0.003(2)
C(10) 0.090(4) 0.056(3) 0.068(3) -0.016(2) 0.032(3) 0.007(2)
C(11) 0.067(3) 0.088(4) 0.085(4) 0.033(3) 0.035(3) 0.038(3)
C(12) 0.132(7) 0.137(7) 0.148(7) 0.055(5) 0.089(6) 0.050(5)
C(13) 0.059(3) 0.048(2) 0.074(3) 0.002(2) 0.015(2) -0.003(2)
C(14) 0.088(4) 0.040(2) 0.131(5) 0.019(2) 0.019(4) -0.005(3)
C(15) 0.119(5) 0.080(4) 0.051(3) 0.040(3) -0.001(3) 0.002(3)
C(16) 0.249(11) 0.156(8) 0.072(4) 0.076(7) 0.081(6) 0.048(5)
C(17) 0.053(3) 0.053(3) 0.129(5) 0.004(2) 0.036(3) -0.002(3)
C(18) 0.163(7) 0.097(5) 0.157(7) 0.005(5) 0.127(6) 0.012(5)

loop_
_atom_type_symbol
_atom_type_description
_atom_type_scat_dispersion_real
_atom_type_scat_dispersion_imag
_atom_type_scat_source
Pd Pd -0.999 1.007
;
International Tables for Crystallography
(1992, Vol. C, Tables 4.2.6.8 and 6.1.1.4)
;
P P 0.102 0.094
;
International Tables for Crystallography
(1992, Vol. C, Tables 4.2.6.8 and 6.1.1.4)
;
C C 0.003 0.002
;
International Tables for Crystallography
(1992, Vol. C, Tables 4.2.6.8 and 6.1.1.4)
;
H H 0.000 0.000
;
International Tables for Crystallography
(1992, Vol. C, Table 6.1.1.4)
;

loop_
_geom_angle_atom_site_label_1
_geom_angle_atom_site_label_2
_geom_angle_atom_site_label_3
_geom_angle
_geom_angle_publ_flag
Pd(2) Pd(1) P(1) 157.47(4) yes
Pd(2) Pd(1) C(1) 83.77(14) yes
Pd(2) Pd(1) C(4) 90.32(14) yes
Pd(2) Pd(1) C(5) 60.72(10) yes
P(1) Pd(1) C(1) 92.51(15) yes
P(1) Pd(1) C(4) 95.50(14) yes
P(1) Pd(1) C(5) 129.73(11) yes
C(1) Pd(1) C(4) 171.0(2) yes
C(1) Pd(1) C(5) 136.8(2) yes
C(4) Pd(1) C(5) 34.63(18) yes
Pd(1) Pd(2) P(2) 153.66(4) yes
Pd(1) Pd(2) C(2) 60.74(11) yes
Pd(1) Pd(2) C(3) 89.72(14) yes
Pd(1) Pd(2) C(6) 83.68(13) yes
P(2) Pd(2) C(2) 130.35(11) yes
P(2) Pd(2) C(3) 95.91(14) yes
P(2) Pd(2) C(6) 92.02(15) yes
C(2) Pd(2) C(3) 34.66(18) yes
C(2) Pd(2) C(6) 137.32(19) yes
C(3) Pd(2) C(6) 172.0(2) yes
Pd(1) P(1) C(7) 116.31(16) yes
Pd(1) P(1) C(9) 115.31(14) yes
Pd(1) P(1) C(11) 114.7(2) yes
C(7) P(1) C(9) 103.4(2) yes
C(7) P(1) C(11) 101.1(2) yes
C(9) P(1) C(11) 104.3(2) yes
Pd(2) P(2) C(13) 118.64(15) yes
Pd(2) P(2) C(15) 117.4(2) yes
Pd(2) P(2) C(17) 110.60(17) yes
C(13) P(2) C(15) 103.1(2) yes
C(13) P(2) C(17) 102.4(2) yes
C(15) P(2) C(17) 102.5(3) yes
Pd(1) C(1) C(2) 94.1(3) yes
Pd(2) C(2) C(1) 113.3(3) yes
Pd(2) C(2) C(3) 61.9(2) yes
C(1) C(2) C(3) 125.7(5) yes
Pd(2) C(3) C(2) 83.4(3) yes
Pd(1) C(4) C(5) 84.0(3) yes
Pd(1) C(5) C(4) 61.4(2) yes
Pd(1) C(5) C(6) 112.9(3) yes
C(4) C(5) C(6) 126.0(5) yes
Pd(2) C(6) C(5) 93.4(3) yes
P(1) C(7) C(8) 114.2(3) yes
P(1) C(9) C(10) 118.9(3) yes
P(1) C(11) C(12) 115.0(4) yes
P(2) C(13) C(14) 117.7(3) yes
P(2) C(15) C(16) 113.1(4) yes
P(2) C(17) C(18) 113.3(4) yes
Pd(1) C(1) H(1A) 106(2) no
Pd(1) C(1) H(1B) 98(3) no
C(2) C(1) H(1A) 117(2) no
C(2) C(1) H(1B) 122(4) no
H(1A) C(1) H(1B) 113(4) no
Pd(2) C(2) H(2A) 104(2) no
C(1) C(2) H(2A) 119(2) no
C(3) C(2) H(2A) 114(2) no
Pd(2) C(3) H(3B) 105(2) no
Pd(2) C(3) H(3A) 107(3) no
C(2) C(3) H(3B) 121(2) no
C(2) C(3) H(3A) 118(3) no
H(3B) C(3) H(3A) 115(4) no
Pd(1) C(4) H(4B) 107(2) no
Pd(1) C(4) H(4A) 110(3) no
C(5) C(4) H(4B) 124(3) no
C(5) C(4) H(4A) 121(3) no
H(4B) C(4) H(4A) 107(4) no
Pd(1) C(5) H(5B) 100(2) no
C(4) C(5) H(5B) 117(2) no
C(6) C(5) H(5B) 117(2) no
Pd(2) C(6) H(6B) 101(2) no
Pd(2) C(6) H(6A) 111(4) no
C(5) C(6) H(6B) 117(3) no
C(5) C(6) H(6A) 112(3) no
H(6B) C(6) H(6A) 118(4) no
P(1) C(7) H(1) 108.7 no
P(1) C(7) H(2) 108.7 no
C(8) C(7) H(1) 108.7 no
C(8) C(7) H(2) 108.7 no
H(1) C(7) H(2) 107.6 no
C(7) C(8) H(3) 109.5 no
C(7) C(8) H(4) 109.5 no
C(7) C(8) H(5) 109.5 no
H(3) C(8) H(4) 109.5 no
H(3) C(8) H(5) 109.5 no
H(4) C(8) H(5) 109.5 no
P(1) C(9) H(6) 107.6 no
P(1) C(9) H(7) 107.6 no
C(10) C(9) H(6) 107.6 no
C(10) C(9) H(7) 107.6 no
H(6) C(9) H(7) 107.0 no
C(9) C(10) H(8) 109.5 no
C(9) C(10) H(9) 109.5 no
C(9) C(10) H(10) 109.5 no
H(8) C(10) H(9) 109.5 no
H(8) C(10) H(10) 109.5 no
H(9) C(10) H(10) 109.5 no
P(1) C(11) H(11) 108.5 no
P(1) C(11) H(12) 108.5 no
C(12) C(11) H(11) 108.5 no
C(12) C(11) H(12) 108.5 no
H(11) C(11) H(12) 107.5 no
C(11) C(12) H(13) 109.5 no
C(11) C(12) H(14) 109.5 no
C(11) C(12) H(15) 109.5 no
H(13) C(12) H(14) 109.5 no
H(13) C(12) H(15) 109.5 no
H(14) C(12) H(15) 109.5 no
P(2) C(13) H(16) 107.9 no
P(2) C(13) H(17) 107.9 no
C(14) C(13) H(16) 107.9 no
C(14) C(13) H(17) 107.9 no
H(16) C(13) H(17) 107.2 no
C(13) C(14) H(18) 109.5 no
C(13) C(14) H(19) 109.5 no
C(13) C(14) H(20) 109.5 no
H(18) C(14) H(19) 109.5 no
H(18) C(14) H(20) 109.5 no
H(19) C(14) H(20) 109.5 no
P(2) C(15) H(21) 109.0 no
P(2) C(15) H(22) 109.0 no
C(16) C(15) H(21) 109.0 no
C(16) C(15) H(22) 109.0 no
H(21) C(15) H(22) 107.8 no
C(15) C(16) H(23) 109.5 no
C(15) C(16) H(24) 109.5 no
C(15) C(16) H(25) 109.5 no
H(23) C(16) H(24) 109.5 no
H(23) C(16) H(25) 109.5 no
H(24) C(16) H(25) 109.5 no
P(2) C(17) H(26) 108.9 no
P(2) C(17) H(27) 108.9 no
C(18) C(17) H(26) 108.9 no
C(18) C(17) H(27) 108.9 no
H(26) C(17) H(27) 107.7 no
C(17) C(18) H(28) 109.5 no
C(17) C(18) H(29) 109.5 no
C(17) C(18) H(30) 109.5 no
H(28) C(18) H(29) 109.5 no
H(28) C(18) H(30) 109.5 no
H(29) C(18) H(30) 109.5 no

loop_
_geom_bond_atom_site_label_1
_geom_bond_atom_site_label_2
_geom_bond_distance
_geom_bond_publ_flag
Pd(1) Pd(2) 2.7112(4) yes
Pd(1) P(1) 2.2591(12) yes
Pd(1) C(1) 2.106(5) yes
Pd(1) C(4) 2.151(5) yes
Pd(1) C(5) 2.437(4) yes
Pd(2) P(2) 2.2515(12) yes
Pd(2) C(2) 2.429(4) yes
Pd(2) C(3) 2.158(5) yes
Pd(2) C(6) 2.120(5) yes
P(1) C(7) 1.828(5) yes
P(1) C(9) 1.826(4) yes
P(1) C(11) 1.831(5) yes
P(2) C(13) 1.821(4) yes
P(2) C(15) 1.812(5) yes
P(2) C(17) 1.831(6) yes
C(1) C(2) 1.398(7) yes
C(2) C(3) 1.391(7) yes
C(4) C(5) 1.393(7) yes
C(5) C(6) 1.406(7) yes
C(7) C(8) 1.503(8) yes
C(9) C(10) 1.513(7) yes
C(11) C(12) 1.430(11) yes
C(13) C(14) 1.522(7) yes
C(15) C(16) 1.497(12) yes
C(17) C(18) 1.501(11) yes
C(1) H(1A) 0.89(5) no
C(1) H(1B) 0.89(5) no
C(2) H(2A) 0.93(5) no
C(3) H(3B) 0.99(4) no
C(3) H(3A) 0.92(7) no
C(4) H(4B) 0.94(5) no
C(4) H(4A) 0.94(7) no
C(5) H(5B) 0.99(4) no
C(6) H(6B) 0.98(5) no
C(6) H(6A) 0.90(6) no
C(7) H(1) 0.980 no
C(7) H(2) 0.980 no
C(8) H(3) 0.970 no
C(8) H(4) 0.970 no
C(8) H(5) 0.970 no
C(9) H(6) 0.980 no
C(9) H(7) 0.980 no
C(10) H(8) 0.970 no
C(10) H(9) 0.970 no
C(10) H(10) 0.970 no
C(11) H(11) 0.980 no
C(11) H(12) 0.980 no
C(12) H(13) 0.970 no
C(12) H(14) 0.970 no
C(12) H(15) 0.970 no
C(13) H(16) 0.980 no
C(13) H(17) 0.980 no
C(14) H(18) 0.970 no
C(14) H(19) 0.970 no
C(14) H(20) 0.970 no
C(15) H(21) 0.980 no
C(15) H(22) 0.980 no
C(16) H(23) 0.970 no
C(16) H(24) 0.970 no
C(16) H(25) 0.970 no
C(17) H(26) 0.980 no
C(17) H(27) 0.980 no
C(18) H(28) 0.970 no
C(18) H(29) 0.970 no
C(18) H(30) 0.970 no

loop_
_geom_contact_atom_site_label_1
_geom_contact_atom_site_label_2
_geom_contact_distance
_geom_contact_site_symmetry_2
C(12) C(12) 3.501(12) 3_666
C(18) C(18) 3.599(10) 3_756
Pd(1) H(2A) 2.91(5) 3_656
C(1) H(2) 3.105 2_645
C(1) H(10) 3.302 2_645
C(1) H(11) 3.294 2_645
C(1) H(2A) 3.49(5) 3_656
C(1) H(5B) 3.14(4) 3_656
C(2) H(2) 3.350 2_645
C(2) H(13) 3.256 3_656
C(2) H(2A) 3.53(4) 3_656
C(2) H(5B) 3.10(3) 3_656
C(3) H(9) 3.209 1_545
C(3) H(13) 2.900 3_656
C(4) H(3) 3.432 4_555
C(4) H(16) 3.556 1_565
C(4) H(19) 3.184 1_565
C(4) H(2A) 3.55(4) 3_656
C(5) H(2) 3.454 4_555
C(5) H(3) 2.991 4_555
C(5) H(8) 3.375 4_555
C(5) H(1B) 3.57(6) 3_656
C(5) H(2A) 3.29(4) 3_656
C(6) H(3) 3.527 4_555
C(6) H(8) 3.159 4_555
C(6) H(20) 3.461 2_756
C(6) H(21) 3.090 2_756
C(6) H(29) 3.568 3_756
C(7) H(10) 3.511 2_645
C(7) H(11) 3.473 2_645
C(7) H(14) 3.563 2_645
C(7) H(5B) 3.38(4) 4_554
C(8) H(11) 3.440 2_645
C(8) H(14) 3.191 2_645
C(8) H(26) 3.481 3_756
C(8) H(27) 3.320 3_756
C(8) H(5B) 3.34(4) 4_554
C(9) H(17) 3.180 1_565
C(9) H(27) 3.372 3_756
C(10) H(1) 3.411 2_655
C(10) H(17) 3.439 1_565
C(10) H(23) 3.305 4_554
C(10) H(1B) 3.52(4) 2_655
C(10) H(3A) 3.40(6) 1_565
C(10) H(6B) 3.31(5) 4_554
C(11) H(1) 3.552 2_655
C(11) H(4) 3.339 2_655
C(11) H(1A) 3.50(4) 2_655
C(12) H(4) 3.141 2_655
C(12) H(13) 3.429 3_666
C(12) H(14) 3.520 3_666
C(12) H(15) 3.002 3_666
C(12) H(2A) 3.60(4) 3_656
C(12) H(3B) 3.04(4) 3_656
C(13) H(6) 3.112 1_545
C(14) H(18) 3.281 3_746
C(14) H(22) 3.172 2_746
C(14) H(28) 3.222 3_746
C(14) H(4A) 3.31(5) 1_545
C(15) H(19) 3.442 2_756
C(15) H(6A) 3.42(5) 2_746
C(16) H(6A) 3.52(5) 2_746
C(17) H(3) 3.529 3_756
C(17) H(5) 3.312 3_756
C(17) H(7) 3.311 3_756
C(17) H(29) 3.150 3_756
C(18) H(24) 3.147 4_544
C(18) H(26) 3.251 3_756
C(18) H(29) 2.929 3_756
C(18) H(4A) 3.42(7) 3_756
H(1) C(10) 3.411 2_645
H(1) C(11) 3.552 2_645
H(1) H(9) 3.510 2_645
H(1) H(10) 2.536 2_645
H(1) H(11) 2.698 2_645
H(1) H(14) 3.122 2_645
H(2) C(1) 3.105 2_655
H(2) C(2) 3.350 2_655
H(2) C(5) 3.454 4_554
H(2) H(1A) 2.999 2_655
H(2) H(1B) 3.061 2_655
H(2) H(2A) 3.543 2_655
H(2) H(5B) 2.620 4_554
H(3) C(4) 3.432 4_554
H(3) C(5) 2.991 4_554
H(3) C(6) 3.527 4_554
H(3) C(17) 3.529 3_756
H(3) H(21) 3.210 3_756
H(3) H(26) 3.282 3_756
H(3) H(27) 2.873 3_756
H(3) H(6B) 3.450 4_554
H(3) H(5B) 2.757 4_554
H(3) H(4B) 3.363 4_554
H(4) C(11) 3.339 2_645
H(4) C(12) 3.141 2_645
H(4) H(11) 2.801 2_645
H(4) H(12) 3.520 2_645
H(4) H(14) 2.293 2_645
H(4) H(25) 2.941 4_544
H(4) H(5B) 3.459 4_554
H(4) H(4B) 3.206 4_554
H(5) C(17) 3.312 3_756
H(5) H(24) 3.567 4_544
H(5) H(25) 3.510 4_544
H(5) H(26) 2.837 3_756
H(5) H(27) 2.881 3_756
H(6) C(13) 3.112 1_565
H(6) H(16) 2.911 1_565
H(6) H(17) 2.492 1_565
H(6) H(19) 3.470 1_565
H(6) H(3B) 3.120 1_565
H(6) H(3A) 3.564 1_565
H(7) C(17) 3.311 3_756
H(7) H(17) 3.219 1_565
H(7) H(18) 2.998 3_756
H(7) H(20) 3.371 3_756
H(7) H(27) 2.406 3_756
H(7) H(28) 3.325 3_756
H(8) C(5) 3.375 4_554
H(8) C(6) 3.159 4_554
H(8) H(18) 3.538 3_756
H(8) H(20) 3.195 3_756
H(8) H(23) 2.971 4_554
H(8) H(1B) 3.379 2_655
H(8) H(6B) 2.383 4_554
H(8) H(5B) 2.900 4_554
H(9) C(3) 3.209 1_565
H(9) H(1) 3.510 2_655
H(9) H(17) 2.801 1_565
H(9) H(18) 3.530 3_756
H(9) H(23) 2.809 4_554
H(9) H(3B) 3.175 1_565
H(9) H(3A) 2.549 1_565
H(9) H(6B) 3.561 4_554
H(10) C(1) 3.302 2_655
H(10) C(7) 3.511 2_655
H(10) H(1) 2.536 2_655
H(10) H(12) 3.508 2_655
H(10) H(1A) 3.071 2_655
H(10) H(1B) 2.806 2_655
H(10) H(3A) 3.529 1_565
H(10) H(5B) 3.578 4_554
H(11) C(1) 3.294 2_655
H(11) C(7) 3.473 2_655
H(11) C(8) 3.440 2_655
H(11) H(1) 2.698 2_655
H(11) H(4) 2.801 2_655
H(11) H(1A) 2.580 2_655
H(11) H(1B) 3.403 2_655
H(12) H(4) 3.520 2_655
H(12) H(10) 3.508 2_645
H(12) H(23) 3.215 3_656
H(12) H(25) 3.145 3_656
H(13) C(2) 3.256 3_656
H(13) C(3) 2.900 3_656
H(13) C(12) 3.429 3_666
H(13) H(14) 3.357 3_666
H(13) H(15) 2.809 3_666
H(13) H(16) 3.247 3_656
H(13) H(25) 3.587 3_656
H(13) H(2A) 2.763 3_656
H(13) H(3B) 2.105 3_656
H(14) C(7) 3.563 2_655
H(14) C(8) 3.191 2_655
H(14) C(12) 3.520 3_666
H(14) H(1) 3.122 2_655
H(14) H(4) 2.293 2_655
H(14) H(13) 3.357 3_666
H(14) H(15) 2.919 3_666
H(14) H(16) 3.234 3_656
H(14) H(25) 3.348 3_656
H(14) H(3B) 3.313 3_656
H(14) H(4B) 2.977 3_666
H(15) C(12) 3.002 3_666
H(15) H(13) 2.809 3_666
H(15) H(14) 2.919 3_666
H(15) H(15) 2.767 3_666
H(15) H(3B) 2.988 1_565
H(15) H(3B) 3.486 3_656
H(16) C(4) 3.556 1_545
H(16) H(6) 2.911 1_545
H(16) H(13) 3.247 3_656
H(16) H(14) 3.234 3_656
H(16) H(4B) 2.996 1_545
H(16) H(4A) 3.249 1_545
H(17) C(9) 3.180 1_545
H(17) C(10) 3.439 1_545
H(17) H(6) 2.492 1_545
H(17) H(7) 3.219 1_545
H(17) H(9) 2.801 1_545
H(17) H(18) 3.174 3_746
H(18) C(14) 3.281 3_746
H(18) H(7) 2.998 3_756
H(18) H(8) 3.538 3_756
H(18) H(9) 3.530 3_756
H(18) H(17) 3.174 3_746
H(18) H(18) 2.421 3_746
H(18) H(19) 3.558 3_746
H(18) H(28) 2.851 3_746
H(19) C(4) 3.184 1_545
H(19) C(15) 3.442 2_746
H(19) H(6) 3.470 1_545
H(19) H(18) 3.558 3_746
H(19) H(21) 3.565 2_746
H(19) H(22) 2.706 2_746
H(19) H(23) 3.538 2_746
H(19) H(24) 3.497 2_746
H(19) H(28) 2.709 3_746
H(19) H(4B) 3.232 1_545
H(19) H(4A) 2.447 1_545
H(20) C(6) 3.461 2_746
H(20) H(7) 3.371 3_756
H(20) H(8) 3.195 3_756
H(20) H(22) 2.754 2_746
H(20) H(23) 3.539 2_746
H(20) H(6B) 2.856 2_746
H(20) H(6A) 3.373 2_746
H(21) C(6) 3.090 2_746
H(21) H(3) 3.210 3_756
H(21) H(19) 3.565 2_756
H(21) H(6B) 3.083 2_746
H(21) H(6A) 2.655 2_746
H(22) C(14) 3.172 2_756
H(22) H(19) 2.706 2_756
H(22) H(20) 2.754 2_756
H(23) C(10) 3.305 4_555
H(23) H(8) 2.971 4_555
H(23) H(9) 2.809 4_555
H(23) H(12) 3.215 3_656
H(23) H(19) 3.538 2_756
H(23) H(20) 3.539 2_756
H(23) H(28) 3.546 4_545
H(24) C(18) 3.147 4_545
H(24) H(5) 3.567 4_545
H(24) H(19) 3.497 2_756
H(24) H(26) 3.165 2_746
H(24) H(28) 2.935 4_545
H(24) H(29) 3.056 4_545
H(24) H(30) 2.915 4_545
H(24) H(6A) 2.815 2_746
H(25) H(4) 2.941 4_545
H(25) H(5) 3.510 4_545
H(25) H(12) 3.145 3_656
H(25) H(13) 3.587 3_656
H(25) H(14) 3.348 3_656
H(26) C(8) 3.481 3_756
H(26) C(18) 3.251 3_756
H(26) H(3) 3.282 3_756
H(26) H(5) 2.837 3_756
H(26) H(24) 3.165 2_756
H(26) H(29) 2.548 3_756
H(26) H(30) 3.096 3_756
H(27) C(8) 3.320 3_756
H(27) C(9) 3.372 3_756
H(27) H(3) 2.873 3_756
H(27) H(5) 2.881 3_756
H(27) H(7) 2.406 3_756
H(28) C(14) 3.222 3_746
H(28) H(7) 3.325 3_756
H(28) H(18) 2.851 3_746
H(28) H(19) 2.709 3_746
H(28) H(23) 3.546 4_544
H(28) H(24) 2.935 4_544
H(28) H(6A) 3.546 3_756
H(28) H(4A) 2.938 3_756
H(29) C(6) 3.568 3_756
H(29) C(17) 3.150 3_756
H(29) C(18) 2.929 3_756
H(29) H(24) 3.056 4_544
H(29) H(26) 2.548 3_756
H(29) H(29) 2.466 3_756
H(29) H(30) 2.855 3_756
H(29) H(6A) 2.849 3_756
H(29) H(4A) 3.056 3_756
H(30) H(24) 2.915 4_544
H(30) H(26) 3.096 3_756
H(30) H(29) 2.855 3_756
H(1A) C(11) 3.50(4) 2_645
H(1A) H(2) 2.999 2_645
H(1A) H(10) 3.071 2_645
H(1A) H(11) 2.580 2_645
H(1B) C(5) 3.57(6) 3_656
H(1B) C(10) 3.52(4) 2_645
H(1B) H(2) 3.061 2_645
H(1B) H(8) 3.379 2_645
H(1B) H(10) 2.806 2_645
H(1B) H(11) 3.403 2_645
H(1B) H(2A) 3.17(7) 3_656
H(1B) H(5B) 2.70(7) 3_656
H(2A) Pd(1) 2.91(5) 3_656
H(2A) C(1) 3.49(5) 3_656
H(2A) C(2) 3.53(4) 3_656
H(2A) C(4) 3.55(4) 3_656
H(2A) C(5) 3.29(4) 3_656
H(2A) C(12) 3.60(4) 3_656
H(2A) H(2) 3.543 2_645
H(2A) H(13) 2.763 3_656
H(2A) H(1B) 3.17(7) 3_656
H(2A) H(2A) 3.14(6) 3_656
H(2A) H(5B) 2.63(5) 3_656
H(2A) H(4B) 3.42(6) 3_656
H(3B) C(12) 3.04(4) 3_656
H(3B) H(6) 3.120 1_545
H(3B) H(9) 3.175 1_545
H(3B) H(13) 2.105 3_656
H(3B) H(14) 3.313 3_656
H(3B) H(15) 2.988 1_545
H(3B) H(15) 3.486 3_656
H(3A) C(10) 3.40(6) 1_545
H(3A) H(6) 3.564 1_545
H(3A) H(9) 2.549 1_545
H(3A) H(10) 3.529 1_545
H(6B) C(10) 3.31(5) 4_555
H(6B) H(3) 3.450 4_555
H(6B) H(8) 2.383 4_555
H(6B) H(9) 3.561 4_555
H(6B) H(20) 2.856 2_756
H(6B) H(21) 3.083 2_756
H(6A) C(15) 3.42(5) 2_756
H(6A) C(16) 3.52(5) 2_756
H(6A) H(20) 3.373 2_756
H(6A) H(21) 2.655 2_756
H(6A) H(24) 2.815 2_756
H(6A) H(28) 3.546 3_756
H(6A) H(29) 2.849 3_756
H(5B) C(1) 3.14(4) 3_656
H(5B) C(2) 3.10(3) 3_656
H(5B) C(7) 3.38(4) 4_555
H(5B) C(8) 3.34(3) 4_555
H(5B) H(2) 2.620 4_555
H(5B) H(3) 2.757 4_555
H(5B) H(4) 3.459 4_555
H(5B) H(8) 2.900 4_555
H(5B) H(10) 3.578 4_555
H(5B) H(1B) 2.70(7) 3_656
H(5B) H(2A) 2.63(5) 3_656
H(4B) H(3) 3.363 4_555
H(4B) H(4) 3.206 4_555
H(4B) H(14) 2.977 3_666
H(4B) H(16) 2.996 1_565
H(4B) H(19) 3.232 1_565
H(4B) H(2A) 3.42(6) 3_656
H(4A) C(14) 3.31(5) 1_565
H(4A) C(18) 3.42(7) 3_756
H(4A) H(16) 3.249 1_565
H(4A) H(19) 2.447 1_565
H(4A) H(28) 2.938 3_756
H(4A) H(29) 3.056 3_756

loop_
_geom_torsion_atom_site_label_1
_geom_torsion_atom_site_label_2
_geom_torsion_atom_site_label_3
_geom_torsion_atom_site_label_4
_geom_torsion
Pd(2) Pd(1) P(1) C(7) 42.7(2)
Pd(2) Pd(1) P(1) C(9) -78.5(2)
Pd(2) Pd(1) P(1) C(11) 160.3(2)
P(1) Pd(1) Pd(2) P(2) 26.96(11)
P(1) Pd(1) Pd(2) C(2) -95.81(17)
P(1) Pd(1) Pd(2) C(3) -75.9(2)
P(1) Pd(1) Pd(2) C(6) 108.7(2)
Pd(2) Pd(1) C(1) C(2) 22.1(3)
C(1) Pd(1) Pd(2) P(2) 108.4(2)
C(1) Pd(1) Pd(2) C(2) -14.3(2)
C(1) Pd(1) Pd(2) C(3) 5.6(2)
C(1) Pd(1) Pd(2) C(6) -169.8(2)
Pd(2) Pd(1) C(4) C(5) -29.7(3)
C(4) Pd(1) Pd(2) P(2) -78.3(2)
C(4) Pd(1) Pd(2) C(2) 158.9(2)
C(4) Pd(1) Pd(2) C(3) 178.9(2)
C(4) Pd(1) Pd(2) C(6) 3.4(2)
Pd(2) Pd(1) C(5) C(4) 145.4(4)
Pd(2) Pd(1) C(5) C(6) 25.6(3)
C(5) Pd(1) Pd(2) P(2) -97.15(16)
C(5) Pd(1) Pd(2) C(2) 140.1(2)
C(5) Pd(1) Pd(2) C(3) 160.0(2)
C(5) Pd(1) Pd(2) C(6) -15.4(2)
P(1) Pd(1) C(1) C(2) 179.8(2)
C(1) Pd(1) P(1) C(7) -37.0(2)
C(1) Pd(1) P(1) C(9) -158.3(2)
C(1) Pd(1) P(1) C(11) 80.6(2)
P(1) Pd(1) C(4) C(5) 172.1(3)
C(4) Pd(1) P(1) C(7) 147.0(2)
C(4) Pd(1) P(1) C(9) 25.8(2)
C(4) Pd(1) P(1) C(11) -95.4(2)
P(1) Pd(1) C(5) C(4) -10.2(4)
P(1) Pd(1) C(5) C(6) -130.0(3)
C(5) Pd(1) P(1) C(7) 152.8(2)
C(5) Pd(1) P(1) C(9) 31.6(2)
C(5) Pd(1) P(1) C(11) -89.6(2)
C(1) Pd(1) C(4) C(5) 18.9(17)
C(4) Pd(1) C(1) C(2) -26.9(18)
C(1) Pd(1) C(5) C(4) -175.8(4)
C(1) Pd(1) C(5) C(6) 64.4(5)
C(5) Pd(1) C(1) C(2) -11.3(5)
C(4) Pd(1) C(5) C(6) -119.8(6)
Pd(1) Pd(2) P(2) C(13) -115.3(2)
Pd(1) Pd(2) P(2) C(15) 119.6(2)
Pd(1) Pd(2) P(2) C(17) 2.6(2)
Pd(1) Pd(2) C(2) C(1) 23.8(3)
Pd(1) Pd(2) C(2) C(3) 143.2(4)
Pd(1) Pd(2) C(3) C(2) -31.5(3)
Pd(1) Pd(2) C(6) C(5) 23.7(3)
P(2) Pd(2) C(2) C(1) -126.9(3)
P(2) Pd(2) C(2) C(3) -7.5(4)
C(2) Pd(2) P(2) C(13) -9.6(3)
C(2) Pd(2) P(2) C(15) -134.7(3)
C(2) Pd(2) P(2) C(17) 108.3(2)
P(2) Pd(2) C(3) C(2) 174.2(3)
C(3) Pd(2) P(2) C(13) -13.9(3)
C(3) Pd(2) P(2) C(15) -139.0(3)
C(3) Pd(2) P(2) C(17) 104.0(2)
P(2) Pd(2) C(6) C(5) 177.7(3)
C(6) Pd(2) P(2) C(13) 164.9(3)
C(6) Pd(2) P(2) C(15) 39.8(3)
C(6) Pd(2) P(2) C(17) -77.2(2)
C(3) Pd(2) C(2) C(1) -119.3(6)
C(2) Pd(2) C(6) C(5) -8.6(5)
C(6) Pd(2) C(2) C(1) 61.3(5)
C(6) Pd(2) C(2) C(3) -179.4(4)
C(3) Pd(2) C(6) C(5) -11(2)
C(6) Pd(2) C(3) C(2) 3(2)
Pd(1) P(1) C(7) C(8) -59.5(4)
Pd(1) P(1) C(9) C(10) 178.7(3)
Pd(1) P(1) C(11) C(12) 62.7(5)
C(7) P(1) C(9) C(10) 50.6(4)
C(9) P(1) C(7) C(8) 67.9(4)
C(7) P(1) C(11) C(12) -171.3(5)
C(11) P(1) C(7) C(8) 175.7(4)
C(9) P(1) C(11) C(12) -64.3(5)
C(11) P(1) C(9) C(10) -54.7(5)
Pd(2) P(2) C(13) C(14) 175.6(4)
Pd(2) P(2) C(15) C(16) 64.7(5)
Pd(2) P(2) C(17) C(18) -56.6(4)
C(13) P(2) C(15) C(16) -67.8(5)
C(15) P(2) C(13) C(14) -52.6(5)
C(13) P(2) C(17) C(18) 70.8(4)
C(17) P(2) C(13) C(14) 53.5(5)
C(15) P(2) C(17) C(18) 177.5(4)
C(17) P(2) C(15) C(16) -173.9(5)
Pd(1) C(1) C(2) Pd(2) -27.0(4)
Pd(1) C(1) C(2) C(3) -98.3(5)
C(1) C(2) C(3) Pd(2) 99.8(4)
Pd(1) C(4) C(5) C(6) 98.7(4)
Pd(1) C(5) C(6) Pd(2) -28.9(3)
C(4) C(5) C(6) Pd(2) -99.2(4)
